data_2202052
loop_
_publ_author_name
'Naokazu Yoshikawa'
'Jun Sakamoto'
'Nobuko Kanehisa'
'Yasushi Kai'
'Takeko Matsumura-Inoue'

_publ_section_title
;
 <i>cis</i>-Dichlorobis(4,4'-dimethyl-2,2'-bipyridine)iridium(III)
 hexafluorophosphate
;
_journal_issue 4
_journal_name_full 'Acta Crystallographica Section E'
_journal_page_first m155
_journal_page_last m156
_journal_paper_doi 10.1107/S160053680300429X
_journal_volume 59
_journal_year 2003
_chemical_formula_iupac '[Ir Cl2 (C24 H24 N4)2] P F6'
_chemical_formula_moiety 'C24 H24 Cl2 N4 Ir 1+, P F6 1-'
_chemical_formula_sum 'C24 H24 Cl2 F6 Ir N4 P'
_chemical_formula_weight 776.57
_space_group_IT_number 14
_symmetry_cell_setting monoclinic
_symmetry_space_group_name_Hall '-P 2yn'
_symmetry_space_group_name_H-M 'P 1 21/n 1'
_cell_angle_alpha 90
_cell_angle_beta 91.4634(7)
_cell_angle_gamma 90
_cell_formula_units_Z 4
_cell_length_a 7.8114(2)
_cell_length_b 21.6075(7)
_cell_length_c 16.6606(5)
_cell_measurement_reflns_used 25815
_cell_measurement_temperature 296.2
_cell_measurement_theta_max 30.5
_cell_measurement_theta_min 1.5
_cell_volume 2811.14(14)
_computing_cell_refinement 'MSC/AFC Diffractometer Control Software'
_computing_data_collection
;
MSC/AFC Diffractometer Control Software
(Molecular Structure Corporation, 1996)
;
_computing_data_reduction 'TEXSAN (Molecular Structure Corporation, 1997)'
_computing_molecular_graphics 'ORTEPII (Johnson, 1976)'
_computing_publication_material TEXSAN
_computing_structure_refinement 'SHELXL97 (Sheldrick, 1997)'
_computing_structure_solution 'SIR92 (Altomare et al., 1994)'
_diffrn_detector_area_resol_mean 10.00
_diffrn_measurement_device_type 'Rigaku RAXIS-RAPID imaging plate'
_diffrn_measurement_method \w
_diffrn_radiation_type 'Mo K\a'
_diffrn_radiation_wavelength 0.7107
_diffrn_reflns_av_R_equivalents 0.068
_diffrn_reflns_limit_h_max 11
_diffrn_reflns_limit_h_min -9
_diffrn_reflns_limit_k_max 30
_diffrn_reflns_limit_k_min -30
_diffrn_reflns_limit_l_max 23
_diffrn_reflns_limit_l_min -23
_diffrn_reflns_number 32401
_diffrn_reflns_theta_max 30.50
_exptl_absorpt_coefficient_mu 5.071
_exptl_absorpt_correction_T_max 0.904
_exptl_absorpt_correction_T_min 0.552
_exptl_absorpt_correction_type multi-scan
_exptl_absorpt_process_details '(ABSCOR; Higashi, 1995)'
_exptl_crystal_colour yellow
_exptl_crystal_density_diffrn 1.835
_exptl_crystal_density_method 'not measured'
_exptl_crystal_description platelet
_exptl_crystal_size_max 0.800
_exptl_crystal_size_mid 0.100
_exptl_crystal_size_min 0.020
_refine_diff_density_max 2.81
_refine_diff_density_min -2.53
_refine_ls_extinction_expression Fc^*^=kFc[1+0.001xFc^2^\l^3^/sin(2\q)]^-1/4^
_refine_ls_extinction_method none
_refine_ls_goodness_of_fit_ref 1.407
_refine_ls_hydrogen_treatment noref
_refine_ls_number_parameters 343
_refine_ls_number_reflns 6274
_refine_ls_R_factor_gt 0.0533
_refine_ls_shift/su_max -0.0030
_refine_ls_structure_factor_coef Fsqd
_refine_ls_weighting_details 'w = 1/[\s^2^(Fo^2^) + (0.1P)^2^] where P = (Fo^2^+2Fc^2^)/3'
_refine_ls_weighting_scheme calc
_refine_ls_wR_factor_ref 0.1259
_reflns_number_gt 6274
_reflns_number_total 8462
_reflns_threshold_expression I>2\s(I)
_cod_data_source_file na6193.cif
_cod_data_source_block I
_cod_original_cell_volume 2811.10(10)
_cod_original_sg_symbol_H-M 'P 21/n'
_cod_database_code 2202052
_cod_database_fobs_code 2202052

loop_
_symmetry_equiv_pos_as_xyz
x,y,z
1/2-x,1/2+y,1/2-z
-x,-y,-z
1/2+x,1/2-y,1/2+z

loop_
_atom_site_label
_atom_site_fract_x
_atom_site_fract_y
_atom_site_fract_z
_atom_site_U_iso_or_equiv
_atom_site_adp_type
_atom_site_calc_flag
_atom_site_refinement_flags
_atom_site_occupancy
_atom_site_disorder_assembly
_atom_site_disorder_group
_atom_site_type_symbol
Ir1 0.75103(2) 0.096450(10) 0.686430(10) 0.03194(8) Uani d . 1.00 . . Ir
Cl1 0.927(2) 0.1849(3) 0.6777(5) 0.326(5) Uani d . 1.00 . . Cl
Cl2 0.8864(2) 0.05412(9) 0.57419(9) 0.0502(4) Uani d . 1.00 . . Cl
P1 0.9986(3) -0.14521(8) 0.85040(10) 0.0510(4) Uani d . 1.00 . . P
F1 0.8195(9) -0.1717(4) 0.8311(5) 0.132(3) Uani d . 1.00 . . F
F2 0.9897(7) -0.1778(2) 0.9370(3) 0.0810(10) Uani d . 1.00 . . F
F3 1.1789(9) -0.1184(4) 0.8734(5) 0.144(3) Uani d . 1.00 . . F
F4 1.0012(8) -0.1116(3) 0.7664(3) 0.083(2) Uani d . 1.00 . . F
F5 0.9170(10) -0.0856(3) 0.8853(4) 0.133(3) Uani d . 1.00 . . F
F6 1.0810(10) -0.2044(3) 0.8160(4) 0.123(3) Uani d . 1.00 . . F
N1 0.6018(6) 0.0139(2) 0.6873(3) 0.0370(10) Uani d . 1.00 . . N
N2 0.5546(6) 0.1182(2) 0.6089(3) 0.0370(10) Uani d . 1.00 . . N
N3 0.6511(6) 0.1313(2) 0.7872(3) 0.0380(10) Uani d . 1.00 . . N
N4 0.9320(5) 0.0702(2) 0.7687(3) 0.0332(10) Uani d . 1.00 . . N
C1 0.6333(7) -0.0368(3) 0.7319(4) 0.0410(10) Uani d . 1.00 . . C
C2 0.5429(9) -0.0898(3) 0.7226(5) 0.050(2) Uani d . 1.00 . . C
C3 0.4145(8) -0.0939(3) 0.6625(4) 0.0430(10) Uani d . 1.00 . . C
C4 0.3798(7) -0.0409(3) 0.6179(4) 0.0400(10) Uani d . 1.00 . . C
C5 0.4745(7) 0.0124(3) 0.6317(3) 0.0330(10) Uani d . 1.00 . . C
C6 0.4458(7) 0.0709(3) 0.5875(3) 0.0330(10) Uani d . 1.00 . . C
C7 0.3169(8) 0.0789(3) 0.5300(4) 0.0400(10) Uani d . 1.00 . . C
C8 0.2917(8) 0.1355(3) 0.4930(4) 0.0450(10) Uani d . 1.00 . . C
C9 0.3964(9) 0.1836(3) 0.5179(4) 0.051(2) Uani d . 1.00 . . C
C10 0.5244(9) 0.1736(3) 0.5737(4) 0.048(2) Uani d . 1.00 . . C
C11 0.3162(10) -0.1533(3) 0.6481(5) 0.061(2) Uani d . 1.00 . . C
C12 0.1496(9) 0.1438(4) 0.4313(5) 0.058(2) Uani d . 1.00 . . C
C13 0.5026(7) 0.1622(3) 0.7926(4) 0.047(2) Uani d . 1.00 . . C
C14 0.4442(9) 0.1843(4) 0.8639(5) 0.061(2) Uani d . 1.00 . . C
C15 0.5330(8) 0.1750(3) 0.9339(4) 0.049(2) Uani d . 1.00 . . C
C16 0.6897(8) 0.1425(3) 0.9291(4) 0.0470(10) Uani d . 1.00 . . C
C17 0.7441(7) 0.1218(3) 0.8554(4) 0.0340(10) Uani d . 1.00 . . C
C18 0.9062(7) 0.0876(3) 0.8449(4) 0.0340(10) Uani d . 1.00 . . C
C19 1.0224(7) 0.0738(3) 0.9065(4) 0.0400(10) Uani d . 1.00 . . C
C20 1.1728(7) 0.0420(3) 0.8898(4) 0.0440(10) Uani d . 1.00 . . C
C21 1.1951(7) 0.0243(3) 0.8114(4) 0.0420(10) Uani d . 1.00 . . C
C22 1.0769(8) 0.0389(3) 0.7529(4) 0.0420(10) Uani d . 1.00 . . C
C23 0.4720(10) 0.1964(5) 1.0131(6) 0.078(3) Uani d . 1.00 . . C
C24 1.2991(9) 0.0245(4) 0.9547(5) 0.060(2) Uani d . 1.00 . . C
H1 0.7216 -0.0347 0.7736 0.0412 Uiso calc . 1.00 . . H
H2 0.5665 -0.1259 0.7558 0.0503 Uiso calc . 1.00 . . H
H3 0.2903 -0.0412 0.5773 0.0403 Uiso calc . 1.00 . . H
H4 0.2424 0.0449 0.5182 0.0401 Uiso calc . 1.00 . . H
H5 0.3809 0.2245 0.4949 0.0506 Uiso calc . 1.00 . . H
H6 0.5960 0.2075 0.5900 0.0482 Uiso calc . 1.00 . . H
H7 0.3927 -0.1858 0.6338 0.0608 Uiso calc . 1.00 . . H
H8 0.2344 -0.1477 0.6050 0.0608 Uiso calc . 1.00 . . H
H9 0.2578 -0.1650 0.6950 0.0608 Uiso calc . 1.00 . . H
H10 0.1644 0.1165 0.3868 0.0585 Uiso calc . 1.00 . . H
H11 0.0413 0.1371 0.4533 0.0585 Uiso calc . 1.00 . . H
H12 0.1524 0.1858 0.4103 0.0585 Uiso calc . 1.00 . . H
H13 0.4421 0.1714 0.7416 0.0473 Uiso calc . 1.00 . . H
H14 0.3364 0.2060 0.8643 0.0611 Uiso calc . 1.00 . . H
H15 0.7586 0.1373 0.9764 0.0470 Uiso calc . 1.00 . . H
H16 1.0015 0.0874 0.9596 0.0400 Uiso calc . 1.00 . . H
H17 1.2977 0.0007 0.7989 0.0424 Uiso calc . 1.00 . . H
H18 1.0964 0.0271 0.6977 0.0424 Uiso calc . 1.00 . . H
H19 0.3730 0.2164 1.0069 0.0782 Uiso calc . 1.00 . . H
H20 0.5607 0.2221 1.0387 0.0782 Uiso calc . 1.00 . . H
H21 0.4628 0.1601 1.0475 0.0782 Uiso calc . 1.00 . . H
H22 1.2612 0.0406 1.0061 0.0604 Uiso calc . 1.00 . . H
H23 1.4070 0.0422 0.9446 0.0604 Uiso calc . 1.00 . . H
H24 1.3085 -0.0189 0.9593 0.0604 Uiso calc . 1.00 . . H

loop_
_atom_site_aniso_label
_atom_site_aniso_U_11
_atom_site_aniso_U_22
_atom_site_aniso_U_33
_atom_site_aniso_U_12
_atom_site_aniso_U_13
_atom_site_aniso_U_23
Ir1 0.02860(10) 0.03670(10) 0.03030(10) -0.00082(9) -0.00345(7) -0.00270(10)
Cl1 0.59(2) 0.148(5) 0.253(8) 0.008(7) 0.168(9) 0.067(5)
Cl2 0.0390(7) 0.0770(10) 0.0342(7) -0.0007(8) 0.0019(6) -0.0120(7)
P1 0.0620(10) 0.0464(10) 0.0441(10) 0.0031(8) -0.0082(8) 0.0011(8)
F1 0.095(4) 0.182(7) 0.116(5) -0.053(5) -0.043(4) 0.036(5)
F2 0.121(4) 0.067(3) 0.054(3) -0.005(3) -0.013(3) 0.014(2)
F3 0.109(5) 0.149(6) 0.169(8) -0.067(5) -0.076(5) 0.075(6)
F4 0.110(4) 0.087(3) 0.053(3) 0.019(3) 0.005(3) 0.013(2)
F5 0.246(10) 0.076(4) 0.078(4) 0.066(5) 0.042(5) 0.007(3)
F6 0.194(7) 0.068(4) 0.110(5) 0.045(4) 0.057(5) 0.009(3)
N1 0.033(2) 0.045(3) 0.034(2) 0.000(2) 0.000(2) -0.001(2)
N2 0.036(2) 0.041(2) 0.034(2) 0.003(2) -0.005(2) -0.002(2)
N3 0.036(2) 0.039(3) 0.038(3) 0.001(2) -0.003(2) -0.003(2)
N4 0.023(2) 0.042(3) 0.034(2) 0.000(2) -0.002(2) -0.006(2)
C1 0.034(3) 0.047(3) 0.042(3) 0.001(3) -0.007(2) 0.004(3)
C2 0.051(4) 0.040(3) 0.060(4) 0.001(3) -0.001(3) 0.008(3)
C3 0.042(3) 0.040(3) 0.048(4) 0.000(3) 0.004(3) -0.006(3)
C4 0.036(3) 0.048(3) 0.036(3) 0.002(3) -0.002(2) -0.002(3)
C5 0.029(2) 0.040(3) 0.031(3) 0.007(2) 0.006(2) -0.002(2)
C6 0.029(2) 0.041(3) 0.031(3) 0.003(2) 0.000(2) -0.004(2)
C7 0.037(3) 0.047(3) 0.036(3) 0.002(3) -0.004(2) -0.007(3)
C8 0.038(3) 0.062(4) 0.033(3) 0.011(3) -0.007(2) -0.004(3)
C9 0.050(3) 0.053(4) 0.047(4) 0.010(3) -0.011(3) 0.010(3)
C10 0.058(4) 0.039(3) 0.046(4) -0.002(3) -0.016(3) 0.001(3)
C11 0.061(4) 0.045(4) 0.078(5) -0.014(3) 0.006(4) -0.004(4)
C12 0.049(4) 0.080(5) 0.046(4) 0.012(4) -0.014(3) 0.008(4)
C13 0.032(3) 0.050(4) 0.059(4) 0.010(3) -0.005(3) -0.010(3)
C14 0.046(4) 0.062(5) 0.076(5) 0.013(3) 0.012(4) -0.018(4)
C15 0.045(3) 0.045(4) 0.058(4) 0.008(3) 0.006(3) -0.013(3)
C16 0.046(3) 0.056(4) 0.039(3) 0.001(3) -0.002(3) -0.006(3)
C17 0.029(2) 0.035(3) 0.038(3) 0.001(2) 0.000(2) -0.005(2)
C18 0.036(3) 0.035(3) 0.032(3) 0.001(2) -0.001(2) -0.006(2)
C19 0.034(3) 0.051(3) 0.035(3) 0.000(3) -0.006(2) -0.002(3)
C20 0.034(3) 0.047(3) 0.050(4) 0.001(3) -0.010(3) 0.005(3)
C21 0.030(2) 0.052(4) 0.045(3) 0.008(3) -0.004(2) -0.002(3)
C22 0.037(3) 0.048(3) 0.042(3) 0.005(3) -0.002(3) -0.009(3)
C23 0.075(5) 0.099(7) 0.061(5) 0.016(5) 0.013(4) -0.024(5)
C24 0.049(4) 0.070(5) 0.062(5) 0.010(4) -0.022(3) 0.005(4)

loop_
_atom_type_symbol
_atom_type_description
_atom_type_scat_dispersion_real
_atom_type_scat_dispersion_imag
_atom_type_scat_source
C C 0.003 0.002
;International Tables for Crystallography
(1992, Vol. C, Tables 4.2.6.8 and 6.1.1.4)
;
H H 0.000 0.000
;International Tables for Crystallography
(1992, Vol. C, Table 6.1.1.4)
;
N N 0.006 0.003
;International Tables for Crystallography
(1992, Vol. C, Tables 4.2.6.8 and 6.1.1.4)
;
Ir Ir -1.444 7.990
;International Tables for Crystallography
(1992, Vol. C, Tables 4.2.6.8 and 6.1.1.4)
;
Cl Cl 0.148 0.159
;International Tables for Crystallography
(1992, Vol. C, Tables 4.2.6.8 and 6.1.1.4)
;
P P 0.102 0.094
;International Tables for Crystallography
(1992, Vol. C, Tables 4.2.6.8 and 6.1.1.4)
;
F F 0.017 0.010
;International Tables for Crystallography
(1992, Vol. C, Tables 4.2.6.8 and 6.1.1.4)
;

loop_
_geom_angle_atom_site_label_1
_geom_angle_atom_site_label_2
_geom_angle_atom_site_label_3
_geom_angle
_geom_angle_publ_flag
Cl1 Ir1 Cl2 89.5(2) yes
Cl1 Ir1 N1 175.9(3) yes
Cl1 Ir1 N2 101.7(3) yes
Cl1 Ir1 N3 89.3(3) yes
Cl1 Ir1 N4 82.6(3) yes
Cl2 Ir1 N1 86.40(10) yes
Cl2 Ir1 N2 86.10(10) yes
Cl2 Ir1 N3 175.80(10) yes
Cl2 Ir1 N4 96.20(10) yes
N1 Ir1 N2 78.1(2) yes
N1 Ir1 N3 94.8(2) yes
N1 Ir1 N4 97.7(2) yes
N2 Ir1 N3 98.1(2) yes
N2 Ir1 N4 175.1(2) yes
N3 Ir1 N4 79.6(2) yes
F1 P1 F2 87.9(4) no
F1 P1 F3 177.8(5) no
F1 P1 F4 91.1(4) no
F1 P1 F5 90.3(5) no
F1 P1 F6 90.0(4) no
F2 P1 F3 90.1(4) no
F2 P1 F4 177.7(3) no
F2 P1 F5 89.9(3) no
F2 P1 F6 89.9(3) no
F3 P1 F4 90.8(4) no
F3 P1 F5 88.7(5) no
F3 P1 F6 91.0(4) no
F4 P1 F5 88.0(3) no
F4 P1 F6 92.2(3) no
F5 P1 F6 179.6(4) no
Ir1 N1 C1 126.4(4) no
Ir1 N1 C5 114.3(4) no
C1 N1 C5 118.9(5) no
Ir1 N2 C6 116.4(4) no
Ir1 N2 C10 126.9(4) no
C6 N2 C10 116.6(5) no
Ir1 N3 C13 126.6(4) no
Ir1 N3 C17 115.7(4) no
C13 N3 C17 117.8(5) no
Ir1 N4 C18 116.3(4) no
Ir1 N4 C22 125.6(4) no
C18 N4 C22 118.1(5) no
N1 C1 C2 122.6(6) no
N1 C1 H1 118.5 no
C2 C1 H1 118.9 no
C1 C2 C3 119.8(6) no
C1 C2 H2 121.6 no
C3 C2 H2 118.6 no
C2 C3 C4 117.3(6) no
C2 C3 C11 121.1(6) no
C4 C3 C11 121.6(6) no
C3 C4 C5 120.0(5) no
C3 C4 H3 120.2 no
C5 C4 H3 119.8 no
N1 C5 C4 121.3(5) no
N1 C5 C6 115.0(5) no
C4 C5 C6 123.7(5) no
N2 C6 C5 115.1(5) no
N2 C6 C7 121.5(5) no
C5 C6 C7 123.4(5) no
C6 C7 C8 120.8(6) no
C6 C7 H4 118.4 no
C8 C7 H4 120.7 no
C7 C8 C9 117.2(6) no
C7 C8 C12 120.3(6) no
C9 C8 C12 122.5(6) no
C8 C9 C10 120.3(6) no
C8 C9 H5 120.0 no
C10 C9 H5 119.7 no
N2 C10 C9 123.5(6) no
N2 C10 H6 117.5 no
C9 C10 H6 119.0 no
C3 C11 H7 110.2 no
C3 C11 H8 109.8 no
C3 C11 H9 110.4 no
H7 C11 H8 108.4 no
H7 C11 H9 109.1 no
H8 C11 H9 109.0 no
C8 C12 H10 110.7 no
C8 C12 H11 111.7 no
C8 C12 H12 109.5 no
H10 C12 H11 109.5 no
H10 C12 H12 107.1 no
H11 C12 H12 108.2 no
N3 C13 C14 122.7(6) no
N3 C13 H13 116.1 no
C14 C13 H13 121.1 no
C13 C14 C15 121.3(7) no
C13 C14 H14 119.1 no
C15 C14 H14 119.6 no
C14 C15 C16 116.7(7) no
C14 C15 C23 123.4(7) no
C16 C15 C23 119.9(7) no
C15 C16 C17 119.7(6) no
C15 C16 H15 119.1 no
C17 C16 H15 121.2 no
N3 C17 C16 121.9(5) no
N3 C17 C18 114.9(5) no
C16 C17 C18 123.2(5) no
N4 C18 C17 113.5(5) no
N4 C18 C19 121.9(5) no
C17 C18 C19 124.6(5) no
C18 C19 C20 119.9(6) no
C18 C19 H16 119.9 no
C20 C19 H16 120.2 no
C19 C20 C21 116.9(6) no
C19 C20 C24 121.6(6) no
C21 C20 C24 121.3(6) no
C20 C21 C22 121.0(6) no
C20 C21 H17 118.1 no
C22 C21 H17 120.8 no
N4 C22 C21 122.2(6) no
N4 C22 H18 118.0 no
C21 C22 H18 119.8 no
C15 C23 H19 110.0 no
C15 C23 H20 109.2 no
C15 C23 H21 107.6 no
H19 C23 H20 112.3 no
H19 C23 H21 112.2 no
H20 C23 H21 105.4 no
C20 C24 H22 109.6 no
C20 C24 H23 110.1 no
C20 C24 H24 111.0 no
H22 C24 H23 107.7 no
H22 C24 H24 107.8 no
H23 C24 H24 110.5 no

loop_
_geom_bond_atom_site_label_1
_geom_bond_atom_site_label_2
_geom_bond_site_symmetry_1
_geom_bond_site_symmetry_2
_geom_bond_distance
_geom_bond_publ_flag
Ir1 Cl1 . . 2.360(9) yes
Ir1 Cl2 . . 2.356(2) yes
Ir1 N1 . . 2.131(5) yes
Ir1 N2 . . 2.036(5) yes
Ir1 N3 . . 2.015(5) yes
Ir1 N4 . . 2.024(4) yes
P1 F1 . . 1.538(7) no
P1 F2 . . 1.610(5) no
P1 F3 . . 1.561(8) no
P1 F4 . . 1.577(5) no
P1 F5 . . 1.558(7) no
P1 F6 . . 1.548(7) no
N1 C1 . . 1.344(8) no
N1 C5 . . 1.341(7) no
N2 C6 . . 1.371(7) no
N2 C10 . . 1.350(8) no
N3 C13 . . 1.344(8) no
N3 C17 . . 1.349(8) no
N4 C18 . . 1.345(8) no
N4 C22 . . 1.351(8) no
C1 C2 . . 1.352(9) no
C1 H1 . . 0.967 no
C2 C3 . . 1.400(10) no
C2 H2 . . 0.971 no
C3 C4 . . 1.387(9) no
C3 C11 . . 1.513(10) no
C4 C5 . . 1.385(8) no
C4 H3 . . 0.961 no
C5 C6 . . 1.479(8) no
C6 C7 . . 1.383(8) no
C7 C8 . . 1.382(10) no
C7 H4 . . 0.954 no
C8 C9 . . 1.380(10) no
C8 C12 . . 1.505(9) no
C9 C10 . . 1.365(10) no
C9 H5 . . 0.970 no
C10 H6 . . 0.956 no
C11 H7 . . 0.956 no
C11 H8 . . 0.957 no
C11 H9 . . 0.949 no
C12 H10 . . 0.957 no
C12 H11 . . 0.943 no
C12 H12 . . 0.973 no
C13 C14 . . 1.370(10) no
C13 H13 . . 0.983 no
C14 C15 . . 1.360(10) no
C14 H14 . . 0.964 no
C15 C16 . . 1.416(9) no
C15 C23 . . 1.490(10) no
C16 C17 . . 1.385(9) no
C16 H15 . . 0.948 no
C17 C18 . . 1.480(8) no
C18 C19 . . 1.385(8) no
C19 C20 . . 1.395(9) no
C19 H16 . . 0.951 no
C20 C21 . . 1.376(9) no
C20 C24 . . 1.493(10) no
C21 C22 . . 1.363(9) no
C21 H17 . . 0.977 no
C22 H18 . . 0.969 no
C23 H19 . . 0.893 no
C23 H20 . . 0.974 no
C23 H21 . . 0.976 no
C24 H22 . . 0.976 no
C24 H23 . . 0.945 no
C24 H24 . . 0.943 no

loop_
_geom_contact_atom_site_label_1
_geom_contact_atom_site_label_2
_geom_contact_distance
_geom_contact_site_symmetry_2
Cl2 C7 3.502(6) 1_655
F1 C23 3.540(10) 3_657
F2 C9 3.208(9) 2_646
F2 C10 3.217(8) 2_646
F2 C16 3.397(8) 3_757
F2 C19 3.445(8) 3_757
F3 C16 3.460(10) 3_757
F4 C11 3.320(10) 1_655
F4 C12 3.539(9) 3_656
F5 C24 3.450(10) 3_757
F5 C19 3.498(9) 3_757
F6 C10 3.327(9) 2_646
F6 C13 3.457(9) 2_646
F6 C11 3.560(10) 1_655
C4 C7 3.557(9) 3_656

loop_
_geom_torsion_atom_site_label_1
_geom_torsion_atom_site_label_2
_geom_torsion_atom_site_label_3
_geom_torsion_atom_site_label_4
_geom_torsion
_geom_torsion_publ_flag
Ir1 N1 C1 C2 -172.6(5) no
Ir1 N1 C1 H1 9.7 no
Ir1 N1 C5 C4 171.8(4) no
Ir1 N1 C5 C6 -7.8(6) no
Ir1 N2 C6 C5 7.2(6) no
Ir1 N2 C6 C7 -174.3(4) no
Ir1 N2 C10 C9 175.3(5) no
Ir1 N2 C10 H6 -5.8 no
Ir1 N3 C13 C14 180.0(5) no
Ir1 N3 C13 H13 -5.4 no
Ir1 N3 C17 C16 -179.1(5) no
Ir1 N3 C17 C18 0.5(6) no
Ir1 N4 C18 C17 1.7(6) no
Ir1 N4 C18 C19 -178.5(4) no
Ir1 N4 C22 C21 178.2(5) no
Ir1 N4 C22 H18 -1.1 no
Cl1 Ir1 N1 C1 93(3) no
Cl1 Ir1 N1 C5 -79(3) no
Cl1 Ir1 N2 C6 167.2(4) no
Cl1 Ir1 N2 C10 -9.8(6) no
Cl1 Ir1 N3 C13 98.2(6) no
Cl1 Ir1 N3 C17 -82.3(5) no
Cl1 Ir1 N4 C18 89.4(5) no
Cl1 Ir1 N4 C22 -88.4(5) no
Cl2 Ir1 N1 C1 95.7(5) no
Cl2 Ir1 N1 C5 -77.9(4) no
Cl2 Ir1 N2 C6 78.5(4) no
Cl2 Ir1 N2 C10 -98.5(5) no
Cl2 Ir1 N3 C13 171.0(10) no
Cl2 Ir1 N3 C17 -9(2) no
Cl2 Ir1 N4 C18 178.1(4) no
Cl2 Ir1 N4 C22 0.3(5) no
N1 Ir1 N2 C6 -8.6(4) no
N1 Ir1 N2 C10 174.4(6) no
N1 Ir1 N3 C13 -82.2(5) no
N1 Ir1 N3 C17 97.3(4) no
N1 Ir1 N4 C18 -94.7(4) no
N1 Ir1 N4 C22 87.5(5) no
N1 C1 C2 C3 2.0(10) no
N1 C1 C2 H2 -179.2 no
N1 C5 C4 C3 0.8(9) no
N1 C5 C4 H3 -179.0 no
N1 C5 C6 N2 0.7(7) no
N1 C5 C6 C7 -177.8(5) no
N2 Ir1 N1 C1 -177.5(5) no
N2 Ir1 N1 C5 8.9(4) no
N2 Ir1 N3 C13 -3.5(5) no
N2 Ir1 N3 C17 176.0(4) no
N2 Ir1 N4 C18 -63(2) no
N2 Ir1 N4 C22 118(2) no
N2 C6 C5 C4 -178.9(5) no
N2 C6 C7 C8 -1.2(9) no
N2 C6 C7 H4 -178.3 no
N2 C10 C9 C8 -1.0(10) no
N2 C10 C9 H5 179.9 no
N3 Ir1 N1 C1 -80.2(5) no
N3 Ir1 N1 C5 106.2(4) no
N3 Ir1 N2 C6 -101.8(4) no
N3 Ir1 N2 C10 81.1(5) no
N3 Ir1 N4 C18 -1.2(4) no
N3 Ir1 N4 C22 -179.0(5) no
N3 C13 C14 C15 -1.0(10) no
N3 C13 C14 H14 -179.8 no
N3 C17 C16 C15 -0.5(10) no
N3 C17 C16 H15 -177.0 no
N3 C17 C18 N4 -1.4(7) no
N3 C17 C18 C19 178.8(6) no
N4 Ir1 N1 C1 -0.1(5) no
N4 Ir1 N1 C5 -173.7(4) no
N4 Ir1 N2 C6 -40(2) no
N4 Ir1 N2 C10 142(2) no
N4 Ir1 N3 C13 -179.2(5) no
N4 Ir1 N3 C17 0.3(4) no
N4 C18 C17 C16 178.2(6) no
N4 C18 C19 C20 1.2(9) no
N4 C18 C19 H16 178.8 no
N4 C22 C21 C20 -1.1(10) no
N4 C22 C21 H17 178.5 no
C1 N1 C5 C4 -2.2(8) no
C1 N1 C5 C6 178.1(5) no
C1 C2 C3 C4 -3.0(10) no
C1 C2 C3 C11 177.3(7) no
C2 C1 N1 C5 0.7(9) no
C2 C3 C4 C5 2.2(9) no
C2 C3 C4 H3 -178.0 no
C2 C3 C11 H7 -60.5 no
C2 C3 C11 H8 -179.8 no
C2 C3 C11 H9 60.1 no
C3 C2 C1 H1 -180.0 no
C3 C4 C5 C6 -179.7(6) no
C4 C3 C2 H2 177.8 no
C4 C3 C11 H7 120.5 no
C4 C3 C11 H8 1.2 no
C4 C3 C11 H9 -118.9 no
C4 C5 C6 C7 2.6(9) no
C5 N1 C1 H1 -177.0 no
C5 C4 C3 C11 -178.8(6) no
C5 C6 N2 C10 -175.4(5) no
C5 C6 C7 C8 177.2(6) no
C5 C6 C7 H4 0.1 no
C6 N2 C10 C9 -1.7(9) no
C6 N2 C10 H6 177.1 no
C6 C5 C4 H3 0.5 no
C6 C7 C8 C9 -2.0(9) no
C6 C7 C8 C12 -179.2(6) no
C7 C6 N2 C10 3.1(8) no
C7 C8 C9 C10 3.4(10) no
C7 C8 C9 H5 -178.1 no
C7 C8 C12 H10 -60.3 no
C7 C8 C12 H11 62.0 no
C7 C8 C12 H12 -178.2 no
C8 C9 C10 H6 179.6 no
C9 C8 C7 H4 175.0 no
C9 C8 C12 H10 122.6 no
C9 C8 C12 H11 -115.0 no
C9 C8 C12 H12 4.8 no
C10 C9 C8 C12 -179.5(6) no
C11 C3 C2 H2 -1.2 no
C11 C3 C4 H3 1.0 no
C12 C8 C7 H4 -2.2 no
C12 C8 C9 H5 -0.9 no
C13 N3 C17 C16 0.4(9) no
C13 N3 C17 C18 -180.0(5) no
C13 C14 C15 C16 1.0(10) no
C13 C14 C15 C23 -178.1(7) no
C14 C13 N3 C17 0.5(9) no
C14 C15 C16 C17 -0.2(10) no
C14 C15 C16 H15 176.3 no
C14 C15 C23 H19 -1.3 no
C14 C15 C23 H20 -125.0 no
C14 C15 C23 H21 121.1 no
C15 C14 C13 H13 -175.7 no
C15 C16 C17 C18 179.9(6) no
C16 C15 C14 H14 179.6 no
C16 C15 C23 H19 179.5 no
C16 C15 C23 H20 55.8 no
C16 C15 C23 H21 -58.0 no
C16 C17 C18 C19 -1.6(9) no
C17 N3 C13 H13 175.2 no
C17 C16 C15 C23 179.0(7) no
C17 C18 N4 C22 179.7(5) no
C17 C18 C19 C20 -179.0(6) no
C17 C18 C19 H16 -1.5 no
C18 N4 C22 C21 0.4(9) no
C18 N4 C22 H18 -178.9 no
C18 C17 C16 H15 3.4 no
C18 C19 C20 C21 -1.7(9) no
C18 C19 C20 C24 -178.1(6) no
C19 C18 N4 C22 -0.5(8) no
C19 C20 C21 C22 1.6(10) no
C19 C20 C21 H17 -177.9 no
C19 C20 C24 H22 -3.0 no
C19 C20 C24 H23 -121.2 no
C19 C20 C24 H24 116.0 no
C20 C21 C22 H18 178.3 no
C21 C20 C19 H16 -179.3 no
C21 C20 C24 H22 -179.3 no
C21 C20 C24 H23 62.5 no
C21 C20 C24 H24 -60.3 no
C22 C21 C20 C24 178.1(6) no
C23 C15 C14 H14 0.4 no
C23 C15 C16 H15 -4.5 no
C24 C20 C19 H16 4.3 no
C24 C20 C21 H17 -1.4 no
H1 C1 C2 H2 -1.5 no
H5 C9 C10 H6 1.0 no
H13 C13 C14 H14 5.8 no
H17 C21 C22 H18 -2.2 no
H17 C21 C22 H18 -2.2 no
